data_1541886
loop_
_publ_author_name
'Liu, Liu'
'Ruiz, David A.'
'Dahcheh, Fatme'
'Bertrand, Guy'
'Suter, Riccardo'
'Tondreau, Aaron M.'
'Gr\"utzmacher, Hansj\"org'

_publ_section_title
;
 Isolation of Au-, Co-\h1PCO and Cu-\h2PCO complexes, conversion of an
 Ir--\h1PCO complex into a dimetalladiphosphene, and an interaction-free
 PCO anion
;
_journal_issue 3
_journal_name_full 'Chem. Sci.'
_journal_page_first 2335
_journal_paper_doi 10.1039/C5SC04504E
_journal_volume 7
_journal_year 2016
_chemical_formula_sum 'C28 H43 Au N O P'
_chemical_formula_weight 637.57
_space_group_IT_number 19
_symmetry_cell_setting orthorhombic
_symmetry_space_group_name_Hall 'P 2ac 2ab'
_symmetry_space_group_name_H-M 'P 21 21 21'
_atom_sites_solution_hydrogens geom
_atom_sites_solution_primary direct
_atom_sites_solution_secondary difmap
_audit_creation_method SHELXL-97
_audit_update_record
;
2015-05-31 deposited with the CCDC.
2016-01-04 downloaded from the CCDC.
;
_cell_angle_alpha 90.00
_cell_angle_beta 90.00
_cell_angle_gamma 90.00
_cell_formula_units_Z 4
_cell_length_a 10.7215(7)
_cell_length_b 13.5360(7)
_cell_length_c 19.0499(12)
_cell_measurement_reflns_used 9886
_cell_measurement_temperature 293(2)
_cell_measurement_theta_max 26.41
_cell_measurement_theta_min 2.42
_cell_volume 2764.6(3)
_computing_cell_refinement 'Bruker SAINT'
_computing_data_collection 'Bruker APEX2'
_computing_data_reduction 'Bruker SAINT'
_computing_molecular_graphics 'Bruker SHELXTL'
_computing_publication_material 'Bruker SHELXTL'
_computing_structure_refinement 'SHELXL-97 (Sheldrick, 2008)'
_computing_structure_solution 'SHELXS-97 (Sheldrick, 2008)'
_diffrn_ambient_temperature 293(2)
_diffrn_measured_fraction_theta_full 0.999
_diffrn_measured_fraction_theta_max 0.999
_diffrn_measurement_device_type 'Bruker APEX-II CCD'
_diffrn_measurement_method '\f and \w scans'
_diffrn_radiation_monochromator graphite
_diffrn_radiation_source 'fine-focus sealed tube'
_diffrn_radiation_type MoK\a
_diffrn_radiation_wavelength 0.71073
_diffrn_reflns_av_R_equivalents 0.0534
_diffrn_reflns_av_sigmaI/netI 0.0215
_diffrn_reflns_limit_h_max 12
_diffrn_reflns_limit_h_min -12
_diffrn_reflns_limit_k_max 15
_diffrn_reflns_limit_k_min -16
_diffrn_reflns_limit_l_max 22
_diffrn_reflns_limit_l_min -22
_diffrn_reflns_number 58303
_diffrn_reflns_theta_full 25.00
_diffrn_reflns_theta_max 25.00
_diffrn_reflns_theta_min 2.14
_exptl_absorpt_coefficient_mu 5.398
_exptl_absorpt_correction_T_max 0.7454
_exptl_absorpt_correction_T_min 0.6306
_exptl_absorpt_correction_type multi-scan
_exptl_absorpt_process_details sadabs
_exptl_crystal_colour colourless
_exptl_crystal_density_diffrn 1.532
_exptl_crystal_density_method 'not measured'
_exptl_crystal_description block
_exptl_crystal_F_000 1280
_exptl_crystal_size_max 0.2
_exptl_crystal_size_mid 0.18
_exptl_crystal_size_min 0.13
_refine_diff_density_max 1.365
_refine_diff_density_min -1.951
_refine_diff_density_rms 0.119
_refine_ls_abs_structure_details 'Flack H D (1983), Acta Cryst. A39, 876-881'
_refine_ls_abs_structure_Flack 0.162(14)
_refine_ls_extinction_method none
_refine_ls_goodness_of_fit_ref 1.321
_refine_ls_hydrogen_treatment constr
_refine_ls_matrix_type full
_refine_ls_number_parameters 281
_refine_ls_number_reflns 4873
_refine_ls_number_restraints 12
_refine_ls_restrained_S_all 1.320
_refine_ls_R_factor_all 0.0378
_refine_ls_R_factor_gt 0.0358
_refine_ls_shift/su_max 0.000
_refine_ls_shift/su_mean 0.000
_refine_ls_structure_factor_coef Fsqd
_refine_ls_weighting_details 'calc w=1/[\s^2^(Fo^2^)+(0.0000P)^2^+12.8251P] where P=(Fo^2^+2Fc^2^)/3'
_refine_ls_weighting_scheme calc
_refine_ls_wR_factor_gt 0.0658
_refine_ls_wR_factor_ref 0.0666
_reflns_number_gt 4652
_reflns_number_total 4873
_reflns_threshold_expression >2sigma(I)
_cod_data_source_file c5sc04504e2.cif
_cod_data_source_block compound3b
_cod_depositor_comments
;
The following automatic conversions were performed:

'_symmetry_cell_setting' value 'Orthorhombic' changed to
'orthorhombic' according to
/usr/data/users/saulius/crontab/automatic-downloads/rss-feeds/RSC/lib/dictionaries/cif_core.dic
dictionary named 'cif_core.dic' version 2.4.2 from 2011-04-26.

Automatic conversion script
Id: cif_fix_values 4268 2015-11-12 08:31:59Z antanas 

 Adding full bibliography for 1541885--1541894.cif.
;
_cod_original_sg_symbol_H-M P2(1)2(1)2(1)
_cod_database_code 1541886

loop_
_symmetry_equiv_pos_as_xyz
'x, y, z'
'-x+1/2, -y, z+1/2'
'x+1/2, -y+1/2, -z'
'-x, y+1/2, -z+1/2'

loop_
_atom_site_label
_atom_site_type_symbol
_atom_site_fract_x
_atom_site_fract_y
_atom_site_fract_z
_atom_site_U_iso_or_equiv
_atom_site_adp_type
_atom_site_occupancy
_atom_site_symmetry_multiplicity
_atom_site_calc_flag
_atom_site_refinement_flags
Au1 Au -0.24752(4) 0.268326(15) -0.256712(10) 0.02254(7) Uani 1 1 d .
P1 P -0.2620(3) 0.43869(12) -0.27595(9) 0.0350(5) Uani 1 1 d .
O2 O -0.1773(8) 0.4096(5) -0.4153(3) 0.073(3) Uani 1 1 d .
N4 N -0.2457(9) 0.0585(3) -0.2918(2) 0.0172(10) Uani 1 1 d .
C1 C -0.2212(19) 0.4190(6) -0.3571(5) 0.087(6) Uani 1 1 d .
C3 C -0.2340(6) 0.1210(4) -0.2395(3) 0.0141(13) Uani 1 1 d .
C5 C -0.2414(10) 0.0921(4) -0.3647(3) 0.0148(10) Uani 1 1 d .
C6 C -0.1328(7) 0.1182(6) -0.3961(4) 0.0148(10) Uani 1 1 d .
C7 C -0.1355(9) 0.1521(7) -0.4677(5) 0.027(2) Uani 1 1 d .
H7 H -0.0621 0.1700 -0.4904 0.033 Uiso 1 1 calc R
C8 C -0.2463(10) 0.1577(4) -0.5018(3) 0.0208(10) Uani 1 1 d .
H8 H -0.2491 0.1776 -0.5485 0.025 Uiso 1 1 calc R
C9 C -0.3561(8) 0.1337(7) -0.4665(5) 0.0208(10) Uani 1 1 d U
H9 H -0.4311 0.1405 -0.4905 0.025 Uiso 1 1 calc R
C10 C -0.3603(8) 0.1007(7) -0.3990(5) 0.024(2) Uani 1 1 d U
C11 C -0.4814(8) 0.0820(8) -0.3647(5) 0.0291(15) Uani 1 1 d .
H11 H -0.4649 0.0563 -0.3175 0.035 Uiso 1 1 calc R
C12 C -0.5632(7) 0.0045(6) -0.4046(4) 0.0291(15) Uani 1 1 d .
H12A H -0.5995 0.0348 -0.4453 0.044 Uiso 1 1 calc R
H12B H -0.6282 -0.0188 -0.3742 0.044 Uiso 1 1 calc R
H12C H -0.5120 -0.0501 -0.4189 0.044 Uiso 1 1 calc R
C13 C -0.5551(8) 0.1778(7) -0.3571(5) 0.033(2) Uani 1 1 d .
H13A H -0.5035 0.2271 -0.3354 0.050 Uiso 1 1 calc R
H13B H -0.6273 0.1663 -0.3285 0.050 Uiso 1 1 calc R
H13C H -0.5808 0.2004 -0.4027 0.050 Uiso 1 1 calc R
C14 C -0.0046(7) 0.1208(7) -0.3581(4) 0.024(2) Uani 1 1 d .
H14 H -0.0153 0.0928 -0.3110 0.029 Uiso 1 1 calc R
C15 C 0.0943(8) 0.0628(7) -0.3952(4) 0.034(2) Uani 1 1 d .
H15A H 0.0699 -0.0054 -0.3976 0.052 Uiso 1 1 calc R
H15B H 0.1715 0.0683 -0.3700 0.052 Uiso 1 1 calc R
H15C H 0.1049 0.0881 -0.4419 0.052 Uiso 1 1 calc R
C16 C 0.0418(8) 0.2293(7) -0.3502(5) 0.034(2) Uani 1 1 d .
H16A H 0.0567 0.2570 -0.3959 0.051 Uiso 1 1 calc R
H16B H 0.1177 0.2302 -0.3235 0.051 Uiso 1 1 calc R
H16C H -0.0205 0.2677 -0.3264 0.051 Uiso 1 1 calc R
C17 C -0.2281(8) -0.0514(4) -0.2727(3) 0.0222(19) Uani 1 1 d .
C18 C -0.2370(10) -0.0456(4) -0.1920(3) 0.0200(16) Uani 1 1 d .
H18A H -0.1725 -0.0859 -0.1707 0.024 Uiso 1 1 calc R
H18B H -0.3176 -0.0695 -0.1763 0.024 Uiso 1 1 calc R
C19 C -0.2198(6) 0.0644(5) -0.1709(3) 0.0165(18) Uani 1 1 d .
C20 C -0.0798(10) 0.0804(8) -0.1438(6) 0.041(3) Uani 1 1 d .
H20A H -0.0645 0.0326 -0.1068 0.049 Uiso 1 1 calc R
H20B H -0.0242 0.0642 -0.1822 0.049 Uiso 1 1 calc R
C21 C -0.0438(9) 0.1765(7) -0.1173(5) 0.039(2) Uani 1 1 d .
H21 H -0.0544 0.2254 -0.1548 0.047 Uiso 1 1 calc R
C22 C 0.0859(11) 0.1785(7) -0.0936(5) 0.062(3) Uani 1 1 d .
H22A H 0.0996 0.1260 -0.0606 0.093 Uiso 1 1 calc R
H22B H 0.1031 0.2408 -0.0715 0.093 Uiso 1 1 calc R
H22C H 0.1403 0.1700 -0.1332 0.093 Uiso 1 1 calc R
C23 C -0.1398(11) 0.2011(7) -0.0555(4) 0.051(3) Uani 1 1 d .
H23A H -0.1283 0.1542 -0.0176 0.062 Uiso 1 1 calc R
H23B H -0.1225 0.2666 -0.0373 0.062 Uiso 1 1 calc R
C24 C -0.2691(14) 0.1970(5) -0.0796(4) 0.049(3) Uani 1 1 d .
H24A H -0.2814 0.2473 -0.1152 0.059 Uiso 1 1 calc R
H24B H -0.3236 0.2123 -0.0405 0.059 Uiso 1 1 calc R
C25 C -0.3071(8) 0.0960(5) -0.1103(4) 0.0261(18) Uani 1 1 d .
H25 H -0.2915 0.0483 -0.0726 0.031 Uiso 1 1 calc R
C26 C -0.4464(10) 0.0827(9) -0.1295(7) 0.048(3) Uani 1 1 d .
H26 H -0.4542 0.0310 -0.1653 0.057 Uiso 1 1 calc R
C27 C -0.5103(8) 0.1776(7) -0.1559(5) 0.043(3) Uani 1 1 d .
H27A H -0.4933 0.2307 -0.1238 0.065 Uiso 1 1 calc R
H27B H -0.5987 0.1670 -0.1586 0.065 Uiso 1 1 calc R
H27C H -0.4787 0.1942 -0.2015 0.065 Uiso 1 1 calc R
C28 C -0.5202(10) 0.0509(8) -0.0619(6) 0.066(4) Uani 1 1 d .
H28A H -0.4977 -0.0155 -0.0494 0.100 Uiso 1 1 calc R
H28B H -0.6081 0.0540 -0.0711 0.100 Uiso 1 1 calc R
H28C H -0.4998 0.0946 -0.0239 0.100 Uiso 1 1 calc R
C29 C -0.1044(8) -0.0923(6) -0.2982(5) 0.032(2) Uani 1 1 d .
H29A H -0.0980 -0.0833 -0.3481 0.049 Uiso 1 1 calc R
H29B H -0.0996 -0.1614 -0.2874 0.049 Uiso 1 1 calc R
H29C H -0.0373 -0.0580 -0.2754 0.049 Uiso 1 1 calc R
C30 C -0.3328(9) -0.1105(7) -0.3039(5) 0.038(2) Uani 1 1 d .
H30A H -0.4111 -0.0850 -0.2874 0.056 Uiso 1 1 calc R
H30B H -0.3247 -0.1783 -0.2900 0.056 Uiso 1 1 calc R
H30C H -0.3296 -0.1058 -0.3541 0.056 Uiso 1 1 calc R

loop_
_atom_site_aniso_label
_atom_site_aniso_U_11
_atom_site_aniso_U_22
_atom_site_aniso_U_33
_atom_site_aniso_U_23
_atom_site_aniso_U_13
_atom_site_aniso_U_12
Au1 0.04198(14) 0.01209(10) 0.01354(10) 0.00058(8) -0.0027(2) 0.00367(19)
P1 0.0615(15) 0.0139(8) 0.0294(9) 0.0008(6) 0.0096(16) 0.0073(13)
O2 0.132(7) 0.055(5) 0.033(4) 0.012(3) 0.026(4) 0.010(4)
N4 0.026(3) 0.015(2) 0.011(2) 0.0052(17) 0.002(5) -0.011(4)
C1 0.204(19) 0.014(4) 0.042(5) 0.013(3) 0.025(9) 0.021(8)
C3 0.007(3) 0.024(3) 0.012(2) 0.000(2) -0.005(3) 0.006(3)
C5 0.020(3) 0.013(2) 0.011(2) -0.0012(16) -0.001(2) 0.011(2)
C6 0.020(3) 0.013(2) 0.011(2) -0.0012(16) -0.001(2) 0.011(2)
C7 0.030(5) 0.034(5) 0.018(4) 0.009(4) 0.018(3) 0.004(4)
C8 0.0206(13) 0.0217(13) 0.0200(13) 0.0009(9) -0.0002(10) 0.0004(10)
C9 0.0206(13) 0.0217(13) 0.0200(13) 0.0009(9) -0.0002(10) 0.0004(10)
C10 0.024(2) 0.025(2) 0.024(2) -0.0006(10) 0.0000(10) 0.0001(10)
C11 0.005(3) 0.049(4) 0.034(3) 0.004(3) -0.001(2) -0.001(3)
C12 0.005(3) 0.049(4) 0.034(3) 0.004(3) -0.001(2) -0.001(3)
C13 0.011(4) 0.052(6) 0.036(5) 0.016(5) 0.003(4) 0.010(4)
C14 0.010(4) 0.049(6) 0.013(4) 0.006(4) -0.001(3) -0.010(4)
C15 0.029(5) 0.043(5) 0.031(5) -0.002(4) -0.009(4) -0.004(4)
C16 0.029(4) 0.043(5) 0.030(4) 0.003(5) -0.004(3) -0.018(4)
C17 0.037(6) 0.009(3) 0.020(3) 0.000(2) -0.005(4) -0.009(3)
C18 0.023(4) 0.020(3) 0.018(3) 0.004(2) 0.002(4) 0.010(4)
C19 0.018(5) 0.013(3) 0.018(3) 0.006(2) 0.003(3) 0.007(3)
C20 0.048(6) 0.035(6) 0.040(6) 0.019(5) 0.016(5) 0.023(5)
C21 0.049(6) 0.043(6) 0.026(5) 0.011(4) -0.021(4) -0.008(5)
C22 0.092(9) 0.052(6) 0.043(6) 0.013(5) -0.031(6) -0.033(6)
C23 0.103(9) 0.034(5) 0.018(4) -0.006(4) -0.008(5) -0.007(5)
C24 0.107(11) 0.028(4) 0.012(3) -0.005(3) 0.000(6) 0.017(6)
C25 0.041(5) 0.021(4) 0.016(3) 0.010(3) 0.007(3) 0.010(3)
C26 0.043(7) 0.038(6) 0.063(8) 0.027(6) -0.004(6) 0.016(5)
C27 0.025(5) 0.056(6) 0.048(6) 0.030(5) 0.011(4) 0.014(4)
C28 0.063(8) 0.073(8) 0.063(7) 0.048(6) 0.025(6) 0.026(6)
C29 0.047(6) 0.022(5) 0.029(5) 0.002(3) 0.003(4) 0.020(4)
C30 0.054(6) 0.023(5) 0.036(5) 0.004(4) -0.017(5) -0.013(5)

loop_
_atom_type_symbol
_atom_type_description
_atom_type_scat_dispersion_real
_atom_type_scat_dispersion_imag
_atom_type_scat_source
C C 0.0033 0.0016 'International Tables Vol C Tables 4.2.6.8 and 6.1.1.4'
H H 0.0000 0.0000 'International Tables Vol C Tables 4.2.6.8 and 6.1.1.4'
Au Au -2.0133 8.8022 'International Tables Vol C Tables 4.2.6.8 and 6.1.1.4'
N N 0.0061 0.0033 'International Tables Vol C Tables 4.2.6.8 and 6.1.1.4'
O O 0.0106 0.0060 'International Tables Vol C Tables 4.2.6.8 and 6.1.1.4'
P P 0.1023 0.0942 'International Tables Vol C Tables 4.2.6.8 and 6.1.1.4'

loop_
_geom_angle_atom_site_label_1
_geom_angle_atom_site_label_2
_geom_angle_atom_site_label_3
_geom_angle
C3 Au1 P1 179.6(2)
C1 P1 Au1 88.3(3)
C3 N4 C5 121.2(4)
C3 N4 C17 115.5(4)
C5 N4 C17 121.3(4)
O2 C1 P1 172.1(16)
N4 C3 C19 109.7(5)
N4 C3 Au1 120.3(4)
C19 C3 Au1 129.9(4)
C6 C5 C10 122.7(5)
C6 C5 N4 121.8(8)
C10 C5 N4 115.4(8)
C5 C6 C7 118.9(7)
C5 C6 C14 124.1(7)
C7 C6 C14 116.8(8)
C8 C7 C6 119.3(7)
C8 C7 H7 120.4
C6 C7 H7 120.4
C7 C8 C9 119.7(5)
C7 C8 H8 120.1
C9 C8 H8 120.1
C10 C9 C8 124.1(8)
C10 C9 H9 118.0
C8 C9 H9 118.0
C9 C10 C5 115.3(8)
C9 C10 C11 120.2(9)
C5 C10 C11 124.4(9)
C10 C11 C13 110.6(8)
C10 C11 C12 113.2(8)
C13 C11 C12 109.0(7)
C10 C11 H11 108.0
C13 C11 H11 108.0
C12 C11 H11 108.0
C11 C12 H12A 109.5
C11 C12 H12B 109.5
H12A C12 H12B 109.5
C11 C12 H12C 109.5
H12A C12 H12C 109.5
H12B C12 H12C 109.5
C11 C13 H13A 109.5
C11 C13 H13B 109.5
H13A C13 H13B 109.5
C11 C13 H13C 109.5
H13A C13 H13C 109.5
H13B C13 H13C 109.5
C15 C14 C6 113.3(7)
C15 C14 C16 108.3(7)
C6 C14 C16 110.4(7)
C15 C14 H14 108.2
C6 C14 H14 108.2
C16 C14 H14 108.2
C14 C15 H15A 109.5
C14 C15 H15B 109.5
H15A C15 H15B 109.5
C14 C15 H15C 109.5
H15A C15 H15C 109.5
H15B C15 H15C 109.5
C14 C16 H16A 109.5
C14 C16 H16B 109.5
H16A C16 H16B 109.5
C14 C16 H16C 109.5
H16A C16 H16C 109.5
H16B C16 H16C 109.5
C30 C17 C29 109.5(7)
C30 C17 C18 112.1(8)
C29 C17 C18 113.1(8)
C30 C17 N4 109.2(7)
C29 C17 N4 112.5(7)
C18 C17 N4 100.2(5)
C17 C18 C19 107.5(5)
C17 C18 H18A 110.2
C19 C18 H18A 110.2
C17 C18 H18B 110.2
C19 C18 H18B 110.2
H18A C18 H18B 108.5
C3 C19 C25 116.1(5)
C3 C19 C18 104.3(5)
C25 C19 C18 112.8(6)
C3 C19 C20 107.6(6)
C25 C19 C20 106.8(6)
C18 C19 C20 109.0(7)
C21 C20 C19 119.0(8)
C21 C20 H20A 107.6
C19 C20 H20A 107.6
C21 C20 H20B 107.6
C19 C20 H20B 107.6
H20A C20 H20B 107.0
C20 C21 C22 112.2(9)
C20 C21 C23 105.7(8)
C22 C21 C23 112.4(8)
C20 C21 H21 108.8
C22 C21 H21 108.8
C23 C21 H21 108.8
C21 C22 H22A 109.5
C21 C22 H22B 109.5
H22A C22 H22B 109.5
C21 C22 H22C 109.5
H22A C22 H22C 109.5
H22B C22 H22C 109.5
C24 C23 C21 111.8(7)
C24 C23 H23A 109.3
C21 C23 H23A 109.3
C24 C23 H23B 109.3
C21 C23 H23B 109.3
H23A C23 H23B 107.9
C23 C24 C25 113.9(8)
C23 C24 H24A 108.8
C25 C24 H24A 108.8
C23 C24 H24B 108.8
C25 C24 H24B 108.8
H24A C24 H24B 107.7
C24 C25 C19 111.6(7)
C24 C25 C26 116.6(8)
C19 C25 C26 112.0(7)
C24 C25 H25 105.1
C19 C25 H25 105.1
C26 C25 H25 105.1
C27 C26 C25 114.2(9)
C27 C26 C28 105.8(9)
C25 C26 C28 108.9(9)
C27 C26 H26 109.3
C25 C26 H26 109.3
C28 C26 H26 109.3
C26 C27 H27A 109.5
C26 C27 H27B 109.5
H27A C27 H27B 109.5
C26 C27 H27C 109.5
H27A C27 H27C 109.5
H27B C27 H27C 109.5
C26 C28 H28A 109.5
C26 C28 H28B 109.5
H28A C28 H28B 109.5
C26 C28 H28C 109.5
H28A C28 H28C 109.5
H28B C28 H28C 109.5
C17 C29 H29A 109.5
C17 C29 H29B 109.5
H29A C29 H29B 109.5
C17 C29 H29C 109.5
H29A C29 H29C 109.5
H29B C29 H29C 109.5
C17 C30 H30A 109.5
C17 C30 H30B 109.5
H30A C30 H30B 109.5
C17 C30 H30C 109.5
H30A C30 H30C 109.5
H30B C30 H30C 109.5

loop_
_geom_bond_atom_site_label_1
_geom_bond_atom_site_label_2
_geom_bond_distance
Au1 C3 2.026(6)
Au1 P1 2.3401(16)
P1 C1 1.628(10)
O2 C1 1.211(12)
N4 C3 1.313(7)
N4 C5 1.462(6)
N4 C17 1.544(7)
C3 C19 1.523(8)
C5 C6 1.355(12)
C5 C10 1.437(12)
C6 C7 1.441(12)
C6 C14 1.554(10)
C7 C8 1.355(13)
C7 H7 0.9300
C8 C9 1.394(12)
C8 H8 0.9300
C9 C10 1.361(13)
C9 H9 0.9300
C10 C11 1.476(12)
C11 C13 1.526(12)
C11 C12 1.564(12)
C11 H11 0.9800
C12 H12A 0.9600
C12 H12B 0.9600
C12 H12C 0.9600
C13 H13A 0.9600
C13 H13B 0.9600
C13 H13C 0.9600
C14 C15 1.497(11)
C14 C16 1.559(12)
C14 H14 0.9800
C15 H15A 0.9600
C15 H15B 0.9600
C15 H15C 0.9600
C16 H16A 0.9600
C16 H16B 0.9600
C16 H16C 0.9600
C17 C30 1.501(11)
C17 C29 1.517(12)
C17 C18 1.541(8)
C18 C19 1.553(9)
C18 H18A 0.9700
C18 H18B 0.9700
C19 C25 1.546(9)
C19 C20 1.602(13)
C20 C21 1.447(14)
C20 H20A 0.9700
C20 H20B 0.9700
C21 C22 1.463(13)
C21 C23 1.600(13)
C21 H21 0.9800
C22 H22A 0.9600
C22 H22B 0.9600
C22 H22C 0.9600
C23 C24 1.461(16)
C23 H23A 0.9700
C23 H23B 0.9700
C24 C25 1.542(11)
C24 H24A 0.9700
C24 H24B 0.9700
C25 C26 1.548(13)
C25 H25 0.9800
C26 C27 1.540(13)
C26 C28 1.572(15)
C26 H26 0.9800
C27 H27A 0.9600
C27 H27B 0.9600
C27 H27C 0.9600
C28 H28A 0.9600
C28 H28B 0.9600
C28 H28C 0.9600
C29 H29A 0.9600
C29 H29B 0.9600
C29 H29C 0.9600
C30 H30A 0.9600
C30 H30B 0.9600
C30 H30C 0.9600

loop_
_geom_torsion_atom_site_label_1
_geom_torsion_atom_site_label_2
_geom_torsion_atom_site_label_3
_geom_torsion_atom_site_label_4
_geom_torsion
C3 Au1 P1 C1 123(28)
Au1 P1 C1 O2 -109(7)
C5 N4 C3 C19 -170.4(8)
C17 N4 C3 C19 -6.3(10)
C5 N4 C3 Au1 13.4(12)
C17 N4 C3 Au1 177.5(6)
P1 Au1 C3 N4 -147(27)
P1 Au1 C3 C19 38(28)
C3 N4 C5 C6 75.1(11)
C17 N4 C5 C6 -88.1(9)
C3 N4 C5 C10 -101.6(10)
C17 N4 C5 C10 95.2(9)
C10 C5 C6 C7 -2.6(10)
N4 C5 C6 C7 -179.0(7)
C10 C5 C6 C14 173.1(8)
N4 C5 C6 C14 -3.4(10)
C5 C6 C7 C8 0.4(12)
C14 C6 C7 C8 -175.6(7)
C6 C7 C8 C9 2.0(10)
C7 C8 C9 C10 -2.4(11)
C8 C9 C10 C5 0.2(13)
C8 C9 C10 C11 176.8(8)
C6 C5 C10 C9 2.3(10)
N4 C5 C10 C9 178.9(7)
C6 C5 C10 C11 -174.1(9)
N4 C5 C10 C11 2.5(11)
C9 C10 C11 C13 -64.5(12)
C5 C10 C11 C13 111.8(10)
C9 C10 C11 C12 58.2(12)
C5 C10 C11 C12 -125.6(9)
C5 C6 C14 C15 127.1(8)
C7 C6 C14 C15 -57.2(10)
C5 C6 C14 C16 -111.2(8)
C7 C6 C14 C16 64.5(10)
C3 N4 C17 C30 132.3(8)
C5 N4 C17 C30 -63.7(11)
C3 N4 C17 C29 -106.0(8)
C5 N4 C17 C29 58.0(11)
C3 N4 C17 C18 14.4(11)
C5 N4 C17 C18 178.5(9)
C30 C17 C18 C19 -131.8(7)
C29 C17 C18 C19 103.9(7)
N4 C17 C18 C19 -16.1(10)
N4 C3 C19 C25 -129.6(7)
Au1 C3 C19 C25 46.1(9)
N4 C3 C19 C18 -4.7(8)
Au1 C3 C19 C18 170.9(6)
N4 C3 C19 C20 110.9(8)
Au1 C3 C19 C20 -73.5(8)
C17 C18 C19 C3 13.6(10)
C17 C18 C19 C25 140.6(8)
C17 C18 C19 C20 -101.0(9)
C3 C19 C20 C21 70.9(10)
C25 C19 C20 C21 -54.5(10)
C18 C19 C20 C21 -176.6(8)
C19 C20 C21 C22 179.0(8)
C19 C20 C21 C23 56.2(10)
C20 C21 C23 C24 -56.2(10)
C22 C21 C23 C24 -178.9(8)
C21 C23 C24 C25 58.5(10)
C23 C24 C25 C19 -55.8(8)
C23 C24 C25 C26 173.6(8)
C3 C19 C25 C24 -72.1(8)
C18 C19 C25 C24 167.5(7)
C20 C19 C25 C24 47.9(8)
C3 C19 C25 C26 60.8(8)
C18 C19 C25 C26 -59.6(8)
C20 C19 C25 C26 -179.3(6)
C24 C25 C26 C27 33.3(13)
C19 C25 C26 C27 -97.0(10)
C24 C25 C26 C28 -84.6(10)
C19 C25 C26 C28 145.1(8)
